data_9011403
loop_
_publ_author_name
'Hendricks, S. B.'
'Kosting, P. R.'

_publ_section_title
;
 The crystal structure of Fe2P, Fe2N, Fe3N and FeB
;
_journal_name_full 'Zeitschrift fur Kristallographie'
_journal_page_first 511
_journal_page_last 533
_journal_volume 74
_journal_year 1930
_chemical_compound_source Synthetic
_chemical_formula_sum 'Fe2 P'
_chemical_name_mineral Barringerite
_space_group_IT_number 150
_symmetry_space_group_name_Hall 'P 3 2"'
_symmetry_space_group_name_H-M 'P 3 2 1'
_cell_angle_alpha 90
_cell_angle_beta 90
_cell_angle_gamma 120
_cell_length_a 5.852
_cell_length_b 5.852
_cell_length_c 3.453
_cell_formula_units_Z 3
_cell_volume 102.408
_database_code_amcsd 0010500
_exptl_crystal_density_diffrn 6.940
_cod_database_code 9011403

loop_
_space_group_symop_operation_xyz
x,y,z
y,x,-z
-y,x-y,z
-x,-x+y,-z
-x+y,-x,z
x-y,-y,-z

loop_
_atom_site_label
_atom_site_fract_x
_atom_site_fract_y
_atom_site_fract_z
Fe1 0.26000 0.26000 0.00000
Fe2 0.40000 0.00000 0.50000
P1 0.00000 0.00000 0.50000
P2 0.33333 0.66667 0.12500

loop_
_cod_related_entry_id
_cod_related_entry_database
_cod_related_entry_code
1 AMCSD 0010500
